data_7126450
loop_
_publ_author_name
'Fischer, Malte'
'Schmidtmann, Marc'

_publ_section_title
;
 B(C<sub>6</sub>F<sub>5</sub>)<sub>3</sub>- and
 HB(C<sub>6</sub>F<sub>5</sub>)<sub>2</sub>-mediated transformations of
 isothiocyanates.
;
_journal_issue 46
_journal_name_full 'Chemical communications (Cambridge, England)'
_journal_page_first 6205
_journal_page_last 6208
_journal_paper_doi 10.1039/d0cc02626c
_journal_volume 56
_journal_year 2020
_chemical_absolute_configuration ad
_chemical_formula_structural CHN(C10H15)SB(C6F5)2
_chemical_formula_sum 'C23 H16 B F10 N S'
_chemical_formula_weight 539.24
_space_group_crystal_system monoclinic
_space_group_IT_number 4
_space_group_name_Hall 'P 2yb'
_space_group_name_H-M_alt 'P 1 21 1'
_atom_sites_solution_hydrogens difmap
_atom_sites_solution_primary direct
_atom_sites_solution_secondary difmap
_audit_creation_method SHELXL-2018/3
_cell_angle_alpha 90
_cell_angle_beta 98.8924(11)
_cell_angle_gamma 90
_cell_formula_units_Z 2
_cell_length_a 10.5637(3)
_cell_length_b 7.3903(2)
_cell_length_c 13.8954(4)
_cell_measurement_reflns_used 9861
_cell_measurement_temperature 100(2)
_cell_measurement_theta_max 34.88
_cell_measurement_theta_min 2.63
_cell_volume 1071.76(5)
_computing_cell_refinement 'Bruker SAINT V8.38A'
_computing_data_collection 'Bruker APEX3'
_computing_data_reduction 'Bruker SAINT V8.38A'
_computing_structure_refinement 'SHELXL-2018/3 (Sheldrick, 2018)'
_computing_structure_solution 'SHELXS-2013/1 (Sheldrick, 2013)'
_diffrn_ambient_temperature 100(2)
_diffrn_measured_fraction_theta_full 0.999
_diffrn_measured_fraction_theta_max 1.000
_diffrn_measurement_device_type 'Bruker Photon III CPAD'
_diffrn_measurement_method '\f and \w scans'
_diffrn_radiation_type MoK\a
_diffrn_radiation_wavelength 0.71073
_diffrn_reflns_av_R_equivalents 0.0448
_diffrn_reflns_av_unetI/netI 0.0268
_diffrn_reflns_Laue_measured_fraction_full 0.999
_diffrn_reflns_Laue_measured_fraction_max 1.000
_diffrn_reflns_limit_h_max 17
_diffrn_reflns_limit_h_min -17
_diffrn_reflns_limit_k_max 11
_diffrn_reflns_limit_k_min -11
_diffrn_reflns_limit_l_max 22
_diffrn_reflns_limit_l_min -22
_diffrn_reflns_number 67044
_diffrn_reflns_point_group_measured_fraction_full 0.999
_diffrn_reflns_point_group_measured_fraction_max 1.000
_diffrn_reflns_theta_full 25.242
_diffrn_reflns_theta_max 34.968
_diffrn_reflns_theta_min 2.261
_diffrn_source 'I\mS microfocus'
_exptl_absorpt_coefficient_mu 0.251
_exptl_absorpt_correction_T_max 1.0000
_exptl_absorpt_correction_T_min 0.9404
_exptl_absorpt_correction_type multi-scan
_exptl_absorpt_process_details 'SADABS-2016/2 (Sheldrick)'
_exptl_crystal_colour colourless
_exptl_crystal_density_diffrn 1.671
_exptl_crystal_description block
_exptl_crystal_F_000 544
_exptl_crystal_size_max 0.120
_exptl_crystal_size_mid 0.080
_exptl_crystal_size_min 0.050
_refine_diff_density_max 0.825
_refine_diff_density_min -0.299
_refine_diff_density_rms 0.071
_refine_ls_abs_structure_details
;
 Flack x determined using 3948 quotients [(I+)-(I-)]/[(I+)+(I-)]
 (Parsons, Flack and Wagner, Acta Cryst. B69 (2013) 249-259).
;
_refine_ls_abs_structure_Flack 0.022(18)
_refine_ls_extinction_method none
_refine_ls_goodness_of_fit_ref 1.091
_refine_ls_hydrogen_treatment constr
_refine_ls_matrix_type full
_refine_ls_number_parameters 325
_refine_ls_number_reflns 9414
_refine_ls_number_restraints 1
_refine_ls_restrained_S_all 1.091
_refine_ls_R_factor_all 0.0399
_refine_ls_R_factor_gt 0.0375
_refine_ls_shift/su_max 0.000
_refine_ls_shift/su_mean 0.000
_refine_ls_structure_factor_coef Fsqd
_refine_ls_weighting_details 'w=1/[\s^2^(Fo^2^)+(0.0500P)^2^+0.4000P] where P=(Fo^2^+2Fc^2^)/3'
_refine_ls_weighting_scheme calc
_refine_ls_wR_factor_gt 0.0983
_refine_ls_wR_factor_ref 0.1000
_reflns_Friedel_coverage 0.882
_reflns_Friedel_fraction_full 1.000
_reflns_Friedel_fraction_max 1.000
_reflns_number_gt 8986
_reflns_number_total 9414
_reflns_threshold_expression 'I > 2\s(I)'
_cod_data_source_file d0cc02626c3.cif
_cod_data_source_block 3b
_cod_depositor_comments 'Adding full bibliography for 7126450.cif.'
_cod_original_sg_symbol_H-M 'P 21'
_cod_database_code 7126450
_shelx_shelxl_version_number 2018/3
_shelx_space_group_comment
;
The symmetry employed for this shelxl refinement is uniquely defined
by the following loop, which should always be used as a source of
symmetry information in preference to the above space-group names.
They are only intended as comments.
;
_shelx_estimated_absorpt_t_min 0.970
_shelx_estimated_absorpt_t_max 0.988

loop_
_space_group_symop_operation_xyz
'x, y, z'
'-x, y+1/2, -z'

loop_
_atom_site_label
_atom_site_type_symbol
_atom_site_fract_x
_atom_site_fract_y
_atom_site_fract_z
_atom_site_U_iso_or_equiv
_atom_site_adp_type
_atom_site_occupancy
_atom_site_site_symmetry_order
_atom_site_calc_flag
_atom_site_refinement_flags_posn
_atom_site_refinement_flags_adp
_atom_site_refinement_flags_occupancy
_atom_site_disorder_assembly
_atom_site_disorder_group
S1 S 0.20113(4) 0.72463(6) 0.10120(3) 0.01463(8) Uani 1 1 d . . . . .
F1 F 0.21667(12) 0.67642(18) 0.38271(9) 0.0185(2) Uani 1 1 d . . . . .
F2 F 0.38749(15) 0.8480(2) 0.51041(10) 0.0284(3) Uani 1 1 d . . . . .
F3 F 0.63472(14) 0.8853(2) 0.47845(11) 0.0274(3) Uani 1 1 d . . . . .
F4 F 0.70627(11) 0.7428(2) 0.31442(10) 0.0214(2) Uani 1 1 d . . . . .
F5 F 0.53457(12) 0.57683(18) 0.18279(9) 0.0188(2) Uani 1 1 d . . . . .
F6 F 0.47584(12) 0.25601(17) 0.27084(8) 0.0168(2) Uani 1 1 d . . . . .
F7 F 0.56129(12) -0.01555(17) 0.17269(10) 0.0192(2) Uani 1 1 d . . . . .
F8 F 0.44053(13) -0.10653(17) -0.00722(10) 0.0190(2) Uani 1 1 d . . . . .
F9 F 0.23631(12) 0.0937(2) -0.09228(9) 0.0202(2) Uani 1 1 d . . . . .
F10 F 0.15278(11) 0.37121(19) -0.00003(9) 0.0172(2) Uani 1 1 d . . . . .
N1 N 0.12473(13) 0.5010(2) 0.20797(10) 0.0101(2) Uani 1 1 d . . . . .
C1 C 0.07837(17) 0.6336(2) 0.15192(13) 0.0130(3) Uani 1 1 d . . . . .
H1 H -0.008304 0.672875 0.141120 0.016 Uiso 1 1 calc R U . . .
C2 C 0.04946(15) 0.3697(2) 0.25708(12) 0.0096(2) Uani 1 1 d . . . . .
C3 C -0.04795(16) 0.4710(2) 0.30895(13) 0.0119(3) Uani 1 1 d . . . . .
H3A H -0.002478 0.555343 0.357841 0.014 Uiso 1 1 calc R U . . .
H3B H -0.106704 0.542403 0.260994 0.014 Uiso 1 1 calc R U . . .
C4 C -0.12481(17) 0.3335(3) 0.35929(14) 0.0146(3) Uani 1 1 d . . . . .
H4 H -0.187683 0.399094 0.393505 0.018 Uiso 1 1 calc R U . . .
C5 C -0.03343(18) 0.2232(3) 0.43361(12) 0.0156(3) Uani 1 1 d . . . . .
H5A H 0.012573 0.305049 0.483611 0.019 Uiso 1 1 calc R U . . .
H5B H -0.082956 0.135380 0.466629 0.019 Uiso 1 1 calc R U . . .
C6 C 0.06317(18) 0.1224(3) 0.38163(13) 0.0142(3) Uani 1 1 d . . . . .
H6 H 0.122540 0.050579 0.430238 0.017 Uiso 1 1 calc R U . . .
C7 C 0.14096(17) 0.2598(2) 0.33125(13) 0.0131(3) Uani 1 1 d . . . . .
H7A H 0.188456 0.341862 0.380417 0.016 Uiso 1 1 calc R U . . .
H7B H 0.203864 0.195280 0.297834 0.016 Uiso 1 1 calc R U . . .
C8 C -0.02196(16) 0.2410(3) 0.18004(12) 0.0128(3) Uani 1 1 d . . . . .
H8A H 0.040368 0.175782 0.146380 0.015 Uiso 1 1 calc R U . . .
H8B H -0.079706 0.311344 0.130864 0.015 Uiso 1 1 calc R U . . .
C9 C -0.19717(17) 0.2059(3) 0.28237(14) 0.0169(3) Uani 1 1 d . . . . .
H9A H -0.248348 0.118255 0.314108 0.020 Uiso 1 1 calc R U . . .
H9B H -0.256449 0.276665 0.234442 0.020 Uiso 1 1 calc R U . . .
C10 C -0.0089(2) -0.0058(3) 0.30480(15) 0.0168(3) Uani 1 1 d . . . . .
H10A H 0.053092 -0.071937 0.271242 0.020 Uiso 1 1 calc R U . . .
H10B H -0.058131 -0.095534 0.336863 0.020 Uiso 1 1 calc R U . . .
C11 C -0.10054(18) 0.1044(3) 0.23034(14) 0.0156(3) Uani 1 1 d . . . . .
H11 H -0.147462 0.021025 0.180446 0.019 Uiso 1 1 calc R U . . .
C12 C 0.36807(16) 0.6085(2) 0.27776(12) 0.0114(3) Uani 1 1 d . . . . .
C13 C 0.33714(16) 0.6856(2) 0.36237(13) 0.0134(3) Uani 1 1 d . . . . .
C14 C 0.42400(19) 0.7777(3) 0.42990(14) 0.0169(3) Uani 1 1 d . . . . .
C15 C 0.54923(19) 0.7960(3) 0.41447(15) 0.0173(3) Uani 1 1 d . . . . .
C16 C 0.58558(16) 0.7233(3) 0.33112(14) 0.0155(3) Uani 1 1 d . . . . .
C17 C 0.49495(17) 0.6353(2) 0.26474(13) 0.0130(3) Uani 1 1 d . . . . .
C18 C 0.31527(16) 0.3388(2) 0.13865(12) 0.0112(3) Uani 1 1 d . . . . .
C19 C 0.41642(16) 0.2274(3) 0.17928(12) 0.0122(2) Uani 1 1 d . . . . .
C20 C 0.46123(17) 0.0823(2) 0.13089(13) 0.0133(3) Uani 1 1 d . . . . .
C21 C 0.40176(17) 0.0370(2) 0.03833(14) 0.0131(3) Uani 1 1 d . . . . .
C22 C 0.29820(17) 0.1389(3) -0.00400(13) 0.0136(3) Uani 1 1 d . . . . .
C23 C 0.25704(16) 0.2839(3) 0.04607(12) 0.0127(3) Uani 1 1 d . . . . .
B1 B 0.26836(18) 0.5147(3) 0.19252(14) 0.0111(3) Uani 1 1 d . . . . .

loop_
_atom_site_aniso_label
_atom_site_aniso_U_11
_atom_site_aniso_U_22
_atom_site_aniso_U_33
_atom_site_aniso_U_23
_atom_site_aniso_U_13
_atom_site_aniso_U_12
S1 0.01488(17) 0.01485(17) 0.01431(17) 0.00424(15) 0.00277(13) -0.00229(15)
F1 0.0136(5) 0.0248(6) 0.0184(5) -0.0069(4) 0.0068(4) -0.0037(4)
F2 0.0278(7) 0.0396(8) 0.0186(6) -0.0165(6) 0.0064(5) -0.0069(6)
F3 0.0202(6) 0.0341(7) 0.0249(6) -0.0125(6) -0.0062(5) -0.0070(5)
F4 0.0094(4) 0.0231(6) 0.0316(6) -0.0048(5) 0.0029(4) -0.0034(4)
F5 0.0166(5) 0.0221(6) 0.0197(5) -0.0074(4) 0.0090(4) -0.0051(4)
F6 0.0194(5) 0.0181(5) 0.0113(4) -0.0013(4) -0.0029(4) 0.0015(4)
F7 0.0186(5) 0.0150(5) 0.0230(6) 0.0020(4) 0.0001(4) 0.0051(4)
F8 0.0209(5) 0.0164(5) 0.0210(6) -0.0068(4) 0.0070(4) 0.0016(4)
F9 0.0170(5) 0.0288(6) 0.0139(5) -0.0100(5) -0.0008(4) 0.0002(5)
F10 0.0118(4) 0.0241(6) 0.0142(5) -0.0029(4) -0.0025(4) 0.0041(4)
N1 0.0099(5) 0.0107(5) 0.0095(5) 0.0011(4) 0.0011(4) -0.0007(4)
C1 0.0125(6) 0.0131(7) 0.0133(7) 0.0028(5) 0.0016(5) -0.0010(5)
C2 0.0095(6) 0.0097(6) 0.0096(6) 0.0011(5) 0.0016(5) -0.0008(5)
C3 0.0118(6) 0.0112(6) 0.0135(7) 0.0005(5) 0.0046(5) 0.0014(5)
C4 0.0139(7) 0.0146(7) 0.0168(7) 0.0002(6) 0.0070(6) -0.0004(6)
C5 0.0207(7) 0.0152(7) 0.0116(6) 0.0015(6) 0.0050(5) -0.0007(7)
C6 0.0168(7) 0.0125(6) 0.0134(7) 0.0036(5) 0.0024(5) 0.0002(6)
C7 0.0129(6) 0.0134(7) 0.0127(6) 0.0028(5) 0.0010(5) 0.0011(5)
C8 0.0150(6) 0.0138(7) 0.0094(6) -0.0010(5) 0.0013(5) -0.0037(6)
C9 0.0120(6) 0.0192(8) 0.0199(7) 0.0001(7) 0.0036(5) -0.0041(6)
C10 0.0217(8) 0.0110(7) 0.0183(8) -0.0002(6) 0.0050(6) -0.0012(6)
C11 0.0171(7) 0.0148(7) 0.0150(7) -0.0023(6) 0.0030(6) -0.0058(6)
C12 0.0103(6) 0.0121(6) 0.0119(6) -0.0006(5) 0.0016(5) -0.0011(5)
C13 0.0121(6) 0.0149(7) 0.0134(7) -0.0028(5) 0.0023(5) -0.0020(5)
C14 0.0160(7) 0.0201(8) 0.0142(7) -0.0053(6) 0.0014(6) -0.0018(6)
C15 0.0148(7) 0.0182(8) 0.0170(8) -0.0035(6) -0.0040(6) -0.0024(6)
C16 0.0102(6) 0.0147(6) 0.0207(7) -0.0016(6) -0.0001(5) -0.0011(6)
C17 0.0118(6) 0.0135(7) 0.0139(7) -0.0024(5) 0.0026(5) -0.0019(5)
C18 0.0100(6) 0.0136(7) 0.0101(6) -0.0011(5) 0.0014(5) -0.0005(5)
C19 0.0136(6) 0.0122(6) 0.0107(6) -0.0010(6) 0.0010(5) -0.0026(6)
C20 0.0131(6) 0.0122(6) 0.0147(7) 0.0010(5) 0.0024(5) -0.0003(5)
C21 0.0134(7) 0.0123(6) 0.0147(7) -0.0022(5) 0.0051(5) -0.0013(5)
C22 0.0120(6) 0.0177(7) 0.0112(6) -0.0035(5) 0.0025(5) -0.0023(6)
C23 0.0107(6) 0.0163(7) 0.0106(6) -0.0019(5) 0.0002(5) -0.0002(5)
B1 0.0094(6) 0.0133(7) 0.0108(7) -0.0001(6) 0.0022(5) -0.0012(6)

loop_
_atom_type_symbol
_atom_type_description
_atom_type_scat_dispersion_real
_atom_type_scat_dispersion_imag
_atom_type_scat_source
C C 0.0033 0.0016 'International Tables Vol C Tables 4.2.6.8 and 6.1.1.4'
H H 0.0000 0.0000 'International Tables Vol C Tables 4.2.6.8 and 6.1.1.4'
B B 0.0013 0.0007 'International Tables Vol C Tables 4.2.6.8 and 6.1.1.4'
N N 0.0061 0.0033 'International Tables Vol C Tables 4.2.6.8 and 6.1.1.4'
F F 0.0171 0.0103 'International Tables Vol C Tables 4.2.6.8 and 6.1.1.4'
S S 0.1246 0.1234 'International Tables Vol C Tables 4.2.6.8 and 6.1.1.4'

loop_
_geom_angle_atom_site_label_1
_geom_angle_atom_site_label_2
_geom_angle_atom_site_label_3
_geom_angle
_geom_angle_site_symmetry_1
_geom_angle_site_symmetry_3
_geom_angle_publ_flag
C1 S1 B1 70.15(8) . . ?
C1 N1 C2 126.08(14) . . ?
C1 N1 B1 98.77(14) . . ?
C2 N1 B1 134.65(14) . . ?
N1 C1 S1 107.73(13) . . ?
N1 C1 H1 126.1 . . ?
S1 C1 H1 126.1 . . ?
N1 C2 C7 109.17(13) . . ?
N1 C2 C3 109.98(13) . . ?
C7 C2 C3 109.91(14) . . ?
N1 C2 C8 108.88(13) . . ?
C7 C2 C8 109.31(14) . . ?
C3 C2 C8 109.56(13) . . ?
C4 C3 C2 109.31(14) . . ?
C4 C3 H3A 109.8 . . ?
C2 C3 H3A 109.8 . . ?
C4 C3 H3B 109.8 . . ?
C2 C3 H3B 109.8 . . ?
H3A C3 H3B 108.3 . . ?
C5 C4 C3 109.64(15) . . ?
C5 C4 C9 109.63(16) . . ?
C3 C4 C9 109.29(15) . . ?
C5 C4 H4 109.4 . . ?
C3 C4 H4 109.4 . . ?
C9 C4 H4 109.4 . . ?
C6 C5 C4 109.68(14) . . ?
C6 C5 H5A 109.7 . . ?
C4 C5 H5A 109.7 . . ?
C6 C5 H5B 109.7 . . ?
C4 C5 H5B 109.7 . . ?
H5A C5 H5B 108.2 . . ?
C5 C6 C10 109.42(16) . . ?
C5 C6 C7 109.52(15) . . ?
C10 C6 C7 109.40(15) . . ?
C5 C6 H6 109.5 . . ?
C10 C6 H6 109.5 . . ?
C7 C6 H6 109.5 . . ?
C2 C7 C6 109.25(14) . . ?
C2 C7 H7A 109.8 . . ?
C6 C7 H7A 109.8 . . ?
C2 C7 H7B 109.8 . . ?
C6 C7 H7B 109.8 . . ?
H7A C7 H7B 108.3 . . ?
C2 C8 C11 109.25(13) . . ?
C2 C8 H8A 109.8 . . ?
C11 C8 H8A 109.8 . . ?
C2 C8 H8B 109.8 . . ?
C11 C8 H8B 109.8 . . ?
H8A C8 H8B 108.3 . . ?
C11 C9 C4 109.38(14) . . ?
C11 C9 H9A 109.8 . . ?
C4 C9 H9A 109.8 . . ?
C11 C9 H9B 109.8 . . ?
C4 C9 H9B 109.8 . . ?
H9A C9 H9B 108.2 . . ?
C11 C10 C6 109.50(15) . . ?
C11 C10 H10A 109.8 . . ?
C6 C10 H10A 109.8 . . ?
C11 C10 H10B 109.8 . . ?
C6 C10 H10B 109.8 . . ?
H10A C10 H10B 108.2 . . ?
C9 C11 C10 109.72(16) . . ?
C9 C11 C8 109.72(16) . . ?
C10 C11 C8 108.98(15) . . ?
C9 C11 H11 109.5 . . ?
C10 C11 H11 109.5 . . ?
C8 C11 H11 109.5 . . ?
C13 C12 C17 114.07(15) . . ?
C13 C12 B1 125.76(15) . . ?
C17 C12 B1 119.81(15) . . ?
F1 C13 C14 115.52(16) . . ?
F1 C13 C12 120.65(15) . . ?
C14 C13 C12 123.82(16) . . ?
F2 C14 C15 119.85(17) . . ?
F2 C14 C13 120.58(17) . . ?
C15 C14 C13 119.57(17) . . ?
F3 C15 C14 120.64(19) . . ?
F3 C15 C16 120.07(18) . . ?
C14 C15 C16 119.28(17) . . ?
F4 C16 C15 119.89(16) . . ?
F4 C16 C17 120.94(17) . . ?
C15 C16 C17 119.15(16) . . ?
F5 C17 C16 116.21(15) . . ?
F5 C17 C12 119.73(15) . . ?
C16 C17 C12 124.05(16) . . ?
C19 C18 C23 113.68(15) . . ?
C19 C18 B1 123.84(15) . . ?
C23 C18 B1 122.48(15) . . ?
F6 C19 C20 115.81(16) . . ?
F6 C19 C18 120.38(16) . . ?
C20 C19 C18 123.80(15) . . ?
F7 C20 C21 119.22(16) . . ?
F7 C20 C19 120.90(16) . . ?
C21 C20 C19 119.88(16) . . ?
F8 C21 C20 120.41(17) . . ?
F8 C21 C22 120.86(16) . . ?
C20 C21 C22 118.67(16) . . ?
F9 C22 C21 119.71(16) . . ?
F9 C22 C23 120.44(16) . . ?
C21 C22 C23 119.83(16) . . ?
F10 C23 C22 115.36(15) . . ?
F10 C23 C18 120.60(16) . . ?
C22 C23 C18 124.03(16) . . ?
N1 B1 C12 117.55(14) . . ?
N1 B1 C18 112.59(14) . . ?
C12 B1 C18 118.25(14) . . ?
N1 B1 S1 83.34(10) . . ?
C12 B1 S1 104.60(12) . . ?
C18 B1 S1 114.96(12) . . ?

loop_
_geom_bond_atom_site_label_1
_geom_bond_atom_site_label_2
_geom_bond_distance
_geom_bond_site_symmetry_2
_geom_bond_publ_flag
S1 C1 1.7068(18) . ?
S1 B1 2.060(2) . ?
F1 C13 1.347(2) . ?
F2 C14 1.343(2) . ?
F3 C15 1.339(2) . ?
F4 C16 1.338(2) . ?
F5 C17 1.344(2) . ?
F6 C19 1.3454(19) . ?
F7 C20 1.337(2) . ?
F8 C21 1.332(2) . ?
F9 C22 1.340(2) . ?
F10 C23 1.350(2) . ?
N1 C1 1.300(2) . ?
N1 C2 1.486(2) . ?
N1 B1 1.568(2) . ?
C1 H1 0.9500 . ?
C2 C7 1.532(2) . ?
C2 C3 1.539(2) . ?
C2 C8 1.539(2) . ?
C3 C4 1.535(3) . ?
C3 H3A 0.9900 . ?
C3 H3B 0.9900 . ?
C4 C5 1.534(3) . ?
C4 C9 1.537(3) . ?
C4 H4 1.0000 . ?
C5 C6 1.532(3) . ?
C5 H5A 0.9900 . ?
C5 H5B 0.9900 . ?
C6 C10 1.538(3) . ?
C6 C7 1.541(3) . ?
C6 H6 1.0000 . ?
C7 H7A 0.9900 . ?
C7 H7B 0.9900 . ?
C8 C11 1.542(3) . ?
C8 H8A 0.9900 . ?
C8 H8B 0.9900 . ?
C9 C11 1.535(3) . ?
C9 H9A 0.9900 . ?
C9 H9B 0.9900 . ?
C10 C11 1.537(3) . ?
C10 H10A 0.9900 . ?
C10 H10B 0.9900 . ?
C11 H11 1.0000 . ?
C12 C13 1.390(2) . ?
C12 C17 1.394(2) . ?
C12 B1 1.615(2) . ?
C13 C14 1.386(2) . ?
C14 C15 1.379(3) . ?
C15 C16 1.384(3) . ?
C16 C17 1.385(2) . ?
C18 C19 1.397(2) . ?
C18 C23 1.397(2) . ?
C18 B1 1.616(3) . ?
C19 C20 1.387(3) . ?
C20 C21 1.382(3) . ?
C21 C22 1.382(3) . ?
C22 C23 1.384(3) . ?

loop_
_geom_torsion_atom_site_label_1
_geom_torsion_atom_site_label_2
_geom_torsion_atom_site_label_3
_geom_torsion_atom_site_label_4
_geom_torsion
_geom_torsion_site_symmetry_1
_geom_torsion_site_symmetry_2
_geom_torsion_site_symmetry_3
_geom_torsion_site_symmetry_4
_geom_torsion_publ_flag
C2 N1 C1 S1 -172.04(13) . . . . ?
B1 N1 C1 S1 0.80(15) . . . . ?
B1 S1 C1 N1 -0.64(12) . . . . ?
C1 N1 C2 C7 -169.04(16) . . . . ?
B1 N1 C2 C7 20.9(2) . . . . ?
C1 N1 C2 C3 -48.4(2) . . . . ?
B1 N1 C2 C3 141.60(17) . . . . ?
C1 N1 C2 C8 71.7(2) . . . . ?
B1 N1 C2 C8 -98.3(2) . . . . ?
N1 C2 C3 C4 -179.98(14) . . . . ?
C7 C2 C3 C4 -59.76(18) . . . . ?
C8 C2 C3 C4 60.37(17) . . . . ?
C2 C3 C4 C5 59.53(19) . . . . ?
C2 C3 C4 C9 -60.66(18) . . . . ?
C3 C4 C5 C6 -60.0(2) . . . . ?
C9 C4 C5 C6 60.00(19) . . . . ?
C4 C5 C6 C10 -59.95(19) . . . . ?
C4 C5 C6 C7 59.97(19) . . . . ?
N1 C2 C7 C6 -179.50(14) . . . . ?
C3 C2 C7 C6 59.78(18) . . . . ?
C8 C2 C7 C6 -60.50(18) . . . . ?
C5 C6 C7 C2 -59.77(18) . . . . ?
C10 C6 C7 C2 60.15(19) . . . . ?
N1 C2 C8 C11 -179.92(14) . . . . ?
C7 C2 C8 C11 60.90(18) . . . . ?
C3 C2 C8 C11 -59.59(18) . . . . ?
C5 C4 C9 C11 -59.65(19) . . . . ?
C3 C4 C9 C11 60.5(2) . . . . ?
C5 C6 C10 C11 59.77(19) . . . . ?
C7 C6 C10 C11 -60.2(2) . . . . ?
C4 C9 C11 C10 59.64(19) . . . . ?
C4 C9 C11 C8 -60.06(19) . . . . ?
C6 C10 C11 C9 -59.79(19) . . . . ?
C6 C10 C11 C8 60.4(2) . . . . ?
C2 C8 C11 C9 59.54(19) . . . . ?
C2 C8 C11 C10 -60.62(19) . . . . ?
C17 C12 C13 F1 177.51(16) . . . . ?
B1 C12 C13 F1 4.5(3) . . . . ?
C17 C12 C13 C14 -1.5(3) . . . . ?
B1 C12 C13 C14 -174.54(18) . . . . ?
F1 C13 C14 F2 1.3(3) . . . . ?
C12 C13 C14 F2 -179.61(19) . . . . ?
F1 C13 C14 C15 -179.19(18) . . . . ?
C12 C13 C14 C15 -0.1(3) . . . . ?
F2 C14 C15 F3 -0.9(3) . . . . ?
C13 C14 C15 F3 179.63(19) . . . . ?
F2 C14 C15 C16 -179.9(2) . . . . ?
C13 C14 C15 C16 0.6(3) . . . . ?
F3 C15 C16 F4 -0.2(3) . . . . ?
C14 C15 C16 F4 178.83(19) . . . . ?
F3 C15 C16 C17 -178.43(19) . . . . ?
C14 C15 C16 C17 0.6(3) . . . . ?
F4 C16 C17 F5 -1.9(3) . . . . ?
C15 C16 C17 F5 176.35(18) . . . . ?
F4 C16 C17 C12 179.33(18) . . . . ?
C15 C16 C17 C12 -2.4(3) . . . . ?
C13 C12 C17 F5 -175.95(16) . . . . ?
B1 C12 C17 F5 -2.4(3) . . . . ?
C13 C12 C17 C16 2.8(3) . . . . ?
B1 C12 C17 C16 176.29(17) . . . . ?
C23 C18 C19 F6 -175.36(16) . . . . ?
B1 C18 C19 F6 4.5(3) . . . . ?
C23 C18 C19 C20 3.8(3) . . . . ?
B1 C18 C19 C20 -176.30(16) . . . . ?
F6 C19 C20 F7 -3.0(2) . . . . ?
C18 C19 C20 F7 177.79(16) . . . . ?
F6 C19 C20 C21 176.72(16) . . . . ?
C18 C19 C20 C21 -2.5(3) . . . . ?
F7 C20 C21 F8 2.5(3) . . . . ?
C19 C20 C21 F8 -177.20(16) . . . . ?
F7 C20 C21 C22 179.84(16) . . . . ?
C19 C20 C21 C22 0.1(3) . . . . ?
F8 C21 C22 F9 -0.4(3) . . . . ?
C20 C21 C22 F9 -177.71(16) . . . . ?
F8 C21 C22 C23 177.87(16) . . . . ?
C20 C21 C22 C23 0.6(3) . . . . ?
F9 C22 C23 F10 0.3(3) . . . . ?
C21 C22 C23 F10 -177.92(16) . . . . ?
F9 C22 C23 C18 179.32(17) . . . . ?
C21 C22 C23 C18 1.1(3) . . . . ?
C19 C18 C23 F10 175.82(16) . . . . ?
B1 C18 C23 F10 -4.1(3) . . . . ?
C19 C18 C23 C22 -3.1(3) . . . . ?
B1 C18 C23 C22 177.01(17) . . . . ?
C1 N1 B1 C12 102.39(17) . . . . ?
C2 N1 B1 C12 -85.8(2) . . . . ?
C1 N1 B1 C18 -114.94(16) . . . . ?
C2 N1 B1 C18 56.9(2) . . . . ?
C1 N1 B1 S1 -0.64(12) . . . . ?
C2 N1 B1 S1 171.22(17) . . . . ?
C13 C12 B1 N1 -2.9(3) . . . . ?
C17 C12 B1 N1 -175.58(16) . . . . ?
C13 C12 B1 C18 -143.43(18) . . . . ?
C17 C12 B1 C18 43.9(2) . . . . ?
C13 C12 B1 S1 87.16(18) . . . . ?
C17 C12 B1 S1 -85.53(17) . . . . ?
C19 C18 B1 N1 -120.46(17) . . . . ?
C23 C18 B1 N1 59.4(2) . . . . ?
C19 C18 B1 C12 21.9(2) . . . . ?
C23 C18 B1 C12 -158.20(16) . . . . ?
C19 C18 B1 S1 146.38(14) . . . . ?
C23 C18 B1 S1 -33.7(2) . . . . ?
